data_4349530
loop_
_publ_author_name
'Safin, Damir A.'
'Babashkina, Maria G.'
'Mitoraj, Mariusz P.'
'Kubisiak, Piotr'
'Robeyns, Koen'
'Bolte, Michael'
'Garcia, Yann'

_publ_section_title
;
 An intermolecular pyrene excimer in the pyrene-labeled
 N-thiophosphorylated thiourea and its nickel(ii) complex
;
_journal_issue 11
_journal_name_full 'Inorganic Chemistry Frontiers'
_journal_page_first 1419
_journal_paper_doi 10.1039/C6QI00298F
_journal_volume 3
_journal_year 2016
_chemical_formula_moiety 'C46 H48 N4 Ni O4 P2 S4'
_chemical_formula_sum 'C46 H48 N4 Ni O4 P2 S4'
_chemical_formula_weight 969.77
_space_group_IT_number 2
_space_group_name_Hall '-P 1'
_space_group_name_H-M_alt 'P -1'
_symmetry_cell_setting triclinic
_symmetry_space_group_name_Hall '-P 1'
_symmetry_space_group_name_H-M 'P -1'
_atom_sites_solution_hydrogens geom
_atom_sites_solution_primary direct
_atom_sites_solution_secondary difmap
_audit_creation_method SHELXL-97
_audit_update_record
;
2016-02-12 deposited with the CCDC.
2016-09-10 downloaded from the CCDC.
;
_cell_angle_alpha 90.022(5)
_cell_angle_beta 108.105(5)
_cell_angle_gamma 105.302(5)
_cell_formula_units_Z 1
_cell_length_a 10.2046(6)
_cell_length_b 10.7201(7)
_cell_length_c 10.8463(5)
_cell_measurement_reflns_used 5520
_cell_measurement_temperature 100(2)
_cell_measurement_theta_max 32.5716
_cell_measurement_theta_min 1.8986
_cell_volume 1083.39(12)
_computing_cell_refinement
;
CrysAlisPro, Agilent Technologies,
Version 1.171.36.21 (release 14-08-2012 CrysAlis171 .NET)
(compiled Sep 14 2012,17:21:16)
;
_computing_data_collection 'SNBL Pilatus control'
_computing_data_reduction
;
CrysAlisPro, Agilent Technologies,
Version 1.171.36.21 (release 14-08-2012 CrysAlis171 .NET)
(compiled Sep 14 2012,17:21:16)
;
_computing_structure_refinement 'SHELXL-97 (Sheldrick, 1997)'
_computing_structure_solution 'SHELXS-97 (Sheldrick, 1990)'
_diffrn_ambient_temperature 100(2)
_diffrn_measured_fraction_theta_full 0.801
_diffrn_measured_fraction_theta_max 0.615
_diffrn_measurement_device_type 'pilatus 2M'
_diffrn_measurement_method '359 images, \D\F 1.0\% '
_diffrn_radiation_monochromator Si(111)
_diffrn_radiation_source synchrotron
_diffrn_radiation_type synchrotron
_diffrn_radiation_wavelength 0.68239
_diffrn_reflns_av_R_equivalents 0.0158
_diffrn_reflns_av_sigmaI/netI 0.0237
_diffrn_reflns_limit_h_max 15
_diffrn_reflns_limit_h_min -15
_diffrn_reflns_limit_k_max 16
_diffrn_reflns_limit_k_min -16
_diffrn_reflns_limit_l_max 15
_diffrn_reflns_limit_l_min -15
_diffrn_reflns_number 9801
_diffrn_reflns_theta_full 24.26
_diffrn_reflns_theta_max 31.65
_diffrn_reflns_theta_min 1.90
_exptl_absorpt_coefficient_mu 0.678
_exptl_absorpt_correction_T_max 1.00000
_exptl_absorpt_correction_T_min 0.99996
_exptl_absorpt_correction_type multi-scan
_exptl_absorpt_process_details
;
CrysAlisPro, Agilent Technologies,
Version 1.171.36.21 (release 14-08-2012 CrysAlis171 .NET)
(compiled Sep 14 2012,17:21:16)
Empirical absorption correction using spherical harmonics,
 implemented in SCALE3 ABSPACK scaling algorithm.
;
_exptl_crystal_colour colourless
_exptl_crystal_density_diffrn 1.486
_exptl_crystal_density_method 'not measured'
_exptl_crystal_description rod
_exptl_crystal_F_000 506
_exptl_crystal_size_max 0.08
_exptl_crystal_size_mid 0.06
_exptl_crystal_size_min 0.04
_refine_diff_density_max 0.706
_refine_diff_density_min -0.350
_refine_diff_density_rms 0.063
_refine_ls_extinction_method none
_refine_ls_goodness_of_fit_ref 1.056
_refine_ls_hydrogen_treatment mixed
_refine_ls_matrix_type full
_refine_ls_number_parameters 284
_refine_ls_number_reflns 5086
_refine_ls_number_restraints 0
_refine_ls_restrained_S_all 1.056
_refine_ls_R_factor_all 0.0361
_refine_ls_R_factor_gt 0.0323
_refine_ls_shift/su_max 0.001
_refine_ls_shift/su_mean 0.000
_refine_ls_structure_factor_coef Fsqd
_refine_ls_weighting_details 'calc w=1/[\s^2^(Fo^2^)+(0.0423P)^2^+0.6082P] where P=(Fo^2^+2Fc^2^)/3'
_refine_ls_weighting_scheme calc
_refine_ls_wR_factor_gt 0.0818
_refine_ls_wR_factor_ref 0.0840
_reflns_number_gt 4649
_reflns_number_total 5086
_reflns_threshold_expression >2sigma(I)
_cod_data_source_file c6qi00298f2.cif
_cod_data_source_block NiL2
_cod_original_cell_volume 1083.40(11)
_cod_database_code 4349530

loop_
_symmetry_equiv_pos_as_xyz
'x, y, z'
'-x, -y, -z'

loop_
_atom_site_label
_atom_site_type_symbol
_atom_site_fract_x
_atom_site_fract_y
_atom_site_fract_z
_atom_site_U_iso_or_equiv
_atom_site_adp_type
_atom_site_occupancy
_atom_site_symmetry_multiplicity
_atom_site_calc_flag
_atom_site_refinement_flags
Ni1 Ni 1.0000 1.0000 0.5000 0.01286(8) Uani 1 2 d S
S2 S 1.12374(4) 0.91761(3) 0.40148(4) 0.01518(10) Uani 1 1 d .
C3 C 0.97053(18) 0.79278(14) 0.37714(17) 0.0141(3) Uani 1 1 d .
N4 N 0.88318(15) 0.82886(12) 0.43114(14) 0.0145(3) Uani 1 1 d .
P5 P 0.71204(5) 0.76276(4) 0.41128(4) 0.01408(10) Uani 1 1 d .
S6 S 0.63551(5) 0.57957(3) 0.35357(5) 0.01855(11) Uani 1 1 d .
O7 O 0.70880(13) 0.80076(11) 0.54966(12) 0.0178(3) Uani 1 1 d .
C8 C 0.58426(19) 0.74688(15) 0.59302(18) 0.0189(4) Uani 1 1 d .
H8 H 0.5593 0.6499 0.5833 0.023 Uiso 1 1 calc R
C9 C 0.6374(2) 0.79337(17) 0.73557(19) 0.0235(4) Uani 1 1 d .
H9A H 0.7228 0.7653 0.7798 0.035 Uiso 1 1 calc R
H9B H 0.5621 0.7567 0.7742 0.035 Uiso 1 1 calc R
H9C H 0.6616 0.8884 0.7455 0.035 Uiso 1 1 calc R
C10 C 0.4561(2) 0.7897(2) 0.5170(2) 0.0286(4) Uani 1 1 d .
H10A H 0.4811 0.8848 0.5238 0.043 Uiso 1 1 calc R
H10B H 0.3772 0.7556 0.5520 0.043 Uiso 1 1 calc R
H10C H 0.4261 0.7568 0.4253 0.043 Uiso 1 1 calc R
O11 O 0.63048(14) 0.85372(11) 0.32422(13) 0.0195(3) Uani 1 1 d .
C12 C 0.5428(2) 0.82277(15) 0.18747(19) 0.0191(4) Uani 1 1 d .
H12 H 0.4753 0.7338 0.1757 0.023 Uiso 1 1 calc R
C13 C 0.6367(2) 0.82753(19) 0.1027(2) 0.0268(4) Uani 1 1 d .
H13A H 0.7058 0.9136 0.1168 0.040 Uiso 1 1 calc R
H13B H 0.5767 0.8108 0.0109 0.040 Uiso 1 1 calc R
H13C H 0.6885 0.7613 0.1253 0.040 Uiso 1 1 calc R
C14 C 0.4583(2) 0.92131(18) 0.1587(2) 0.0269(4) Uani 1 1 d .
H14A H 0.3970 0.9115 0.2139 0.040 Uiso 1 1 calc R
H14B H 0.3985 0.9075 0.0669 0.040 Uiso 1 1 calc R
H14C H 0.5246 1.0090 0.1765 0.040 Uiso 1 1 calc R
N15 N 0.94242(16) 0.67799(12) 0.31245(15) 0.0172(3) Uani 1 1 d .
H15 H 0.870(3) 0.627(2) 0.310(2) 0.021 Uiso 1 1 d .
C51 C 1.05290(18) 0.68891(14) 0.13977(17) 0.0151(3) Uani 1 1 d .
C52 C 1.20597(18) 0.54481(14) 0.14109(17) 0.0153(3) Uani 1 1 d .
C53 C 1.15259(18) 0.68298(14) -0.03884(17) 0.0151(3) Uani 1 1 d .
C54 C 1.03750(18) 0.64055(14) 0.25638(17) 0.0155(3) Uani 1 1 d .
C55 C 1.30389(19) 0.53773(15) -0.03598(18) 0.0176(4) Uani 1 1 d .
H55 H 1.3599 0.5036 -0.0752 0.021 Uiso 1 1 calc R
C56 C 1.28961(19) 0.49606(14) 0.07775(18) 0.0175(4) Uani 1 1 d .
H56 H 1.3358 0.4331 0.1170 0.021 Uiso 1 1 calc R
C57 C 1.10510(19) 0.54922(15) 0.31465(18) 0.0176(4) Uani 1 1 d .
H57 H 1.0937 0.5186 0.3939 0.021 Uiso 1 1 calc R
C58 C 1.13835(17) 0.63928(13) 0.08159(17) 0.0138(3) Uani 1 1 d .
C59 C 1.23619(18) 0.63249(14) -0.09859(17) 0.0160(3) Uani 1 1 d .
C60 C 1.18924(19) 0.50219(15) 0.25813(18) 0.0179(4) Uani 1 1 d .
H60 H 1.2359 0.4403 0.2996 0.021 Uiso 1 1 calc R
C61 C 1.2488(2) 0.67722(16) -0.21688(18) 0.0201(4) Uani 1 1 d .
H61 H 1.3041 0.6442 -0.2578 0.024 Uiso 1 1 calc R
C62 C 1.00338(19) 0.82731(15) -0.03580(18) 0.0178(4) Uani 1 1 d .
H62 H 0.9592 0.8917 -0.0745 0.021 Uiso 1 1 calc R
C63 C 0.98718(19) 0.78496(15) 0.07727(18) 0.0175(4) Uani 1 1 d .
H63 H 0.9311 0.8195 0.1161 0.021 Uiso 1 1 calc R
C64 C 1.08589(19) 0.77725(14) -0.09868(18) 0.0169(3) Uani 1 1 d .
C65 C 1.1003(2) 0.81807(16) -0.21709(19) 0.0210(4) Uani 1 1 d .
H65 H 1.0540 0.8802 -0.2586 0.025 Uiso 1 1 calc R
C66 C 1.1822(2) 0.76822(17) -0.27458(19) 0.0231(4) Uani 1 1 d .
H66 H 1.1923 0.7974 -0.3547 0.028 Uiso 1 1 calc R

loop_
_atom_site_aniso_label
_atom_site_aniso_U_11
_atom_site_aniso_U_22
_atom_site_aniso_U_33
_atom_site_aniso_U_23
_atom_site_aniso_U_13
_atom_site_aniso_U_12
Ni1 0.01348(16) 0.01162(11) 0.01495(18) -0.00125(10) 0.00809(14) 0.00173(9)
S2 0.0145(2) 0.01444(15) 0.0181(2) -0.00180(13) 0.0093(2) 0.00156(13)
C3 0.0158(8) 0.0139(6) 0.0142(9) 0.0002(5) 0.0078(8) 0.0032(5)
N4 0.0135(7) 0.0141(5) 0.0169(8) -0.0020(5) 0.0083(7) 0.0012(4)
P5 0.0142(2) 0.01294(15) 0.0163(2) -0.00029(14) 0.0080(2) 0.00213(13)
S6 0.0192(2) 0.01266(14) 0.0248(3) -0.00226(14) 0.0115(2) 0.00095(13)
O7 0.0169(6) 0.0166(5) 0.0221(7) -0.0018(4) 0.0129(6) 0.0006(4)
C8 0.0184(8) 0.0180(6) 0.0243(10) 0.0018(6) 0.0148(8) 0.0024(6)
C9 0.0251(10) 0.0260(8) 0.0236(11) 0.0020(7) 0.0143(9) 0.0066(7)
C10 0.0228(10) 0.0412(10) 0.0282(12) 0.0094(8) 0.0141(10) 0.0123(8)
O11 0.0217(7) 0.0164(5) 0.0194(7) -0.0011(4) 0.0052(6) 0.0055(4)
C12 0.0183(9) 0.0173(6) 0.0197(10) -0.0001(6) 0.0048(8) 0.0033(6)
C13 0.0307(11) 0.0293(8) 0.0238(11) 0.0031(7) 0.0126(10) 0.0092(7)
C14 0.0249(10) 0.0221(7) 0.0324(12) 0.0028(7) 0.0052(10) 0.0093(7)
N15 0.0173(7) 0.0137(5) 0.0229(8) -0.0036(5) 0.0123(7) 0.0011(5)
C51 0.0150(8) 0.0135(6) 0.0172(9) -0.0027(5) 0.0069(8) 0.0025(5)
C52 0.0148(8) 0.0139(6) 0.0176(9) -0.0019(5) 0.0059(8) 0.0038(5)
C53 0.0150(8) 0.0130(6) 0.0173(9) -0.0015(5) 0.0069(8) 0.0022(5)
C54 0.0148(8) 0.0147(6) 0.0184(9) -0.0029(5) 0.0085(8) 0.0026(5)
C55 0.0168(8) 0.0167(6) 0.0209(10) -0.0039(6) 0.0087(8) 0.0040(5)
C56 0.0177(8) 0.0157(6) 0.0214(10) -0.0010(6) 0.0085(8) 0.0060(6)
C57 0.0204(9) 0.0175(6) 0.0168(9) 0.0003(6) 0.0090(8) 0.0047(6)
C58 0.0135(8) 0.0129(5) 0.0155(9) -0.0012(5) 0.0059(8) 0.0030(5)
C59 0.0163(8) 0.0146(6) 0.0175(9) -0.0024(5) 0.0081(8) 0.0018(5)
C60 0.0204(9) 0.0172(6) 0.0191(10) 0.0017(6) 0.0088(8) 0.0072(6)
C61 0.0220(9) 0.0207(7) 0.0202(10) -0.0006(6) 0.0119(9) 0.0040(6)
C62 0.0172(8) 0.0164(6) 0.0210(10) 0.0003(6) 0.0059(8) 0.0068(6)
C63 0.0171(8) 0.0169(6) 0.0204(10) -0.0019(6) 0.0076(8) 0.0059(6)
C64 0.0169(8) 0.0152(6) 0.0183(9) -0.0005(6) 0.0063(8) 0.0034(5)
C65 0.0245(10) 0.0194(7) 0.0206(10) 0.0037(6) 0.0086(9) 0.0071(6)
C66 0.0289(10) 0.0239(7) 0.0193(10) 0.0034(6) 0.0124(9) 0.0064(7)

loop_
_atom_type_symbol
_atom_type_description
_atom_type_scat_dispersion_real
_atom_type_scat_dispersion_imag
_atom_type_scat_source
C C 0.0030 0.0010 'International Tables Vol C Tables 4.2.6.8 and 6.1.1.4'
H H 0.0000 0.0000 'International Tables Vol C Tables 4.2.6.8 and 6.1.1.4'
N N 0.0050 0.0030 'International Tables Vol C Tables 4.2.6.8 and 6.1.1.4'
O O 0.0100 0.0060 'International Tables Vol C Tables 4.2.6.8 and 6.1.1.4'
P P 0.0960 0.0880 'International Tables Vol C Tables 4.2.6.8 and 6.1.1.4'
S S 0.1170 0.1150 'International Tables Vol C Tables 4.2.6.8 and 6.1.1.4'
Ni Ni 0.3430 1.0390 'International Tables Vol C Tables 4.2.6.8 and 6.1.1.4'

loop_
_geom_angle_atom_site_label_1
_geom_angle_atom_site_label_2
_geom_angle_atom_site_label_3
_geom_angle
_geom_angle_site_symmetry_1
_geom_angle_site_symmetry_3
N4 Ni1 N4 180.0 2_776 .
N4 Ni1 S2 105.64(4) 2_776 .
N4 Ni1 S2 74.36(4) . .
N4 Ni1 S2 74.36(4) 2_776 2_776
N4 Ni1 S2 105.64(4) . 2_776
S2 Ni1 S2 179.999(16) . 2_776
N4 Ni1 C3 32.13(5) 2_776 2_776
N4 Ni1 C3 147.87(5) . 2_776
S2 Ni1 C3 137.77(4) . 2_776
S2 Ni1 C3 42.23(3) 2_776 2_776
N4 Ni1 C3 147.87(5) 2_776 .
N4 Ni1 C3 32.13(5) . .
S2 Ni1 C3 42.23(3) . .
S2 Ni1 C3 137.77(4) 2_776 .
C3 Ni1 C3 180.00(3) 2_776 .
C3 S2 Ni1 77.20(5) . .
N15 C3 N4 125.37(14) . .
N15 C3 S2 124.84(11) . .
N4 C3 S2 109.79(11) . .
N15 C3 Ni1 174.58(11) . .
N4 C3 Ni1 49.23(7) . .
S2 C3 Ni1 60.57(4) . .
C3 N4 P5 130.30(12) . .
C3 N4 Ni1 98.64(9) . .
P5 N4 Ni1 129.30(7) . .
O7 P5 O11 102.09(7) . .
O7 P5 N4 99.82(7) . .
O11 P5 N4 105.48(7) . .
O7 P5 S6 115.12(5) . .
O11 P5 S6 115.19(5) . .
N4 P5 S6 117.01(5) . .
C8 O7 P5 122.68(11) . .
O7 C8 C10 112.12(14) . .
O7 C8 C9 103.93(14) . .
C10 C8 C9 112.97(14) . .
O7 C8 H8 109.2 . .
C10 C8 H8 109.2 . .
C9 C8 H8 109.2 . .
C8 C9 H9A 109.5 . .
C8 C9 H9B 109.5 . .
H9A C9 H9B 109.5 . .
C8 C9 H9C 109.5 . .
H9A C9 H9C 109.5 . .
H9B C9 H9C 109.5 . .
C8 C10 H10A 109.5 . .
C8 C10 H10B 109.5 . .
H10A C10 H10B 109.5 . .
C8 C10 H10C 109.5 . .
H10A C10 H10C 109.5 . .
H10B C10 H10C 109.5 . .
C12 O11 P5 125.50(10) . .
O11 C12 C14 105.13(14) . .
O11 C12 C13 110.49(15) . .
C14 C12 C13 113.08(16) . .
O11 C12 H12 109.3 . .
C14 C12 H12 109.3 . .
C13 C12 H12 109.3 . .
C12 C13 H13A 109.5 . .
C12 C13 H13B 109.5 . .
H13A C13 H13B 109.5 . .
C12 C13 H13C 109.5 . .
H13A C13 H13C 109.5 . .
H13B C13 H13C 109.5 . .
C12 C14 H14A 109.5 . .
C12 C14 H14B 109.5 . .
H14A C14 H14B 109.5 . .
C12 C14 H14C 109.5 . .
H14A C14 H14C 109.5 . .
H14B C14 H14C 109.5 . .
C3 N15 C54 124.66(13) . .
C3 N15 H15 115.6(16) . .
C54 N15 H15 119.7(16) . .
C54 C51 C58 117.87(15) . .
C54 C51 C63 123.30(13) . .
C58 C51 C63 118.83(14) . .
C60 C52 C58 119.20(13) . .
C60 C52 C56 122.30(15) . .
C58 C52 C56 118.50(14) . .
C64 C53 C59 119.71(14) . .
C64 C53 C58 120.50(13) . .
C59 C53 C58 119.79(15) . .
C57 C54 C51 121.34(13) . .
C57 C54 N15 118.37(14) . .
C51 C54 N15 120.13(15) . .
C56 C55 C59 121.17(14) . .
C56 C55 H55 119.4 . .
C59 C55 H55 119.4 . .
C55 C56 C52 121.54(16) . .
C55 C56 H56 119.2 . .
C52 C56 H56 119.2 . .
C54 C57 C60 120.49(15) . .
C54 C57 H57 119.8 . .
C60 C57 H57 119.8 . .
C52 C58 C51 120.45(14) . .
C52 C58 C53 120.10(13) . .
C51 C58 C53 119.43(15) . .
C61 C59 C53 118.69(15) . .
C61 C59 C55 122.41(14) . .
C53 C59 C55 118.90(14) . .
C57 C60 C52 120.62(16) . .
C57 C60 H60 119.7 . .
C52 C60 H60 119.7 . .
C66 C61 C59 120.96(15) . .
C66 C61 H61 119.5 . .
C59 C61 H61 119.5 . .
C63 C62 C64 121.44(15) . .
C63 C62 H62 119.3 . .
C64 C62 H62 119.3 . .
C62 C63 C51 121.23(14) . .
C62 C63 H63 119.4 . .
C51 C63 H63 119.4 . .
C65 C64 C53 119.60(14) . .
C65 C64 C62 121.85(16) . .
C53 C64 C62 118.55(15) . .
C66 C65 C64 120.23(17) . .
C66 C65 H65 119.9 . .
C64 C65 H65 119.9 . .
C61 C66 C65 120.80(16) . .
C61 C66 H66 119.6 . .
C65 C66 H66 119.6 . .

loop_
_geom_bond_atom_site_label_1
_geom_bond_atom_site_label_2
_geom_bond_distance
_geom_bond_site_symmetry_2
Ni1 N4 1.9068(13) 2_776
Ni1 N4 1.9068(13) .
Ni1 S2 2.2233(4) .
Ni1 S2 2.2233(4) 2_776
Ni1 C3 2.4894(14) 2_776
Ni1 C3 2.4894(14) .
S2 C3 1.7158(15) .
C3 N15 1.3329(19) .
C3 N4 1.3392(18) .
N4 P5 1.6466(14) .
P5 O7 1.5675(12) .
P5 O11 1.5734(14) .
P5 S6 1.9350(5) .
O7 C8 1.4678(18) .
C8 C10 1.500(3) .
C8 C9 1.506(3) .
C8 H8 1.0000 .
C9 H9A 0.9800 .
C9 H9B 0.9800 .
C9 H9C 0.9800 .
C10 H10A 0.9800 .
C10 H10B 0.9800 .
C10 H10C 0.9800 .
O11 C12 1.459(2) .
C12 C14 1.507(3) .
C12 C13 1.513(2) .
C12 H12 1.0000 .
C13 H13A 0.9800 .
C13 H13B 0.9800 .
C13 H13C 0.9800 .
C14 H14A 0.9800 .
C14 H14B 0.9800 .
C14 H14C 0.9800 .
N15 C54 1.4299(19) .
N15 H15 0.79(2) .
C51 C54 1.405(2) .
C51 C58 1.424(2) .
C51 C63 1.432(2) .
C52 C60 1.394(2) .
C52 C58 1.418(2) .
C52 C56 1.440(2) .
C53 C64 1.412(2) .
C53 C59 1.424(2) .
C53 C58 1.425(2) .
C54 C57 1.386(2) .
C55 C56 1.349(2) .
C55 C59 1.432(2) .
C55 H55 0.9500 .
C56 H56 0.9500 .
C57 C60 1.387(2) .
C57 H57 0.9500 .
C59 C61 1.401(2) .
C60 H60 0.9500 .
C61 C66 1.375(3) .
C61 H61 0.9500 .
C62 C63 1.351(2) .
C62 C64 1.434(2) .
C62 H62 0.9500 .
C63 H63 0.9500 .
C64 C65 1.395(2) .
C65 C66 1.390(2) .
C65 H65 0.9500 .
C66 H66 0.9500 .

loop_
_geom_torsion_atom_site_label_1
_geom_torsion_atom_site_label_2
_geom_torsion_atom_site_label_3
_geom_torsion_atom_site_label_4
_geom_torsion
_geom_torsion_site_symmetry_1
N4 Ni1 S2 C3 179.67(8) 2_776
N4 Ni1 S2 C3 -0.33(8) .
C3 Ni1 S2 C3 180.0 2_776
Ni1 S2 C3 N15 179.59(17) .
Ni1 S2 C3 N4 0.49(11) .
N4 Ni1 C3 N4 180.0 2_776
S2 Ni1 C3 N4 -179.40(14) .
S2 Ni1 C3 N4 0.61(14) 2_776
N4 Ni1 C3 S2 -0.60(14) 2_776
N4 Ni1 C3 S2 179.40(14) .
S2 Ni1 C3 S2 180.0 2_776
N15 C3 N4 P5 -13.9(3) .
S2 C3 N4 P5 165.15(11) .
Ni1 C3 N4 P5 165.71(19) .
N15 C3 N4 Ni1 -179.66(16) .
S2 C3 N4 Ni1 -0.56(13) .
S2 Ni1 N4 C3 0.42(10) .
S2 Ni1 N4 C3 -179.58(10) 2_776
C3 Ni1 N4 C3 180.0 2_776
S2 Ni1 N4 P5 -165.50(12) .
S2 Ni1 N4 P5 14.50(12) 2_776
C3 Ni1 N4 P5 14.08(19) 2_776
C3 Ni1 N4 P5 -165.92(19) .
C3 N4 P5 O7 149.21(16) .
Ni1 N4 P5 O7 -49.17(12) .
C3 N4 P5 O11 -105.22(16) .
Ni1 N4 P5 O11 56.40(12) .
C3 N4 P5 S6 24.34(18) .
Ni1 N4 P5 S6 -174.04(8) .
O11 P5 O7 C8 82.14(13) .
N4 P5 O7 C8 -169.56(12) .
S6 P5 O7 C8 -43.39(14) .
P5 O7 C8 C10 -66.21(17) .
P5 O7 C8 C9 171.46(11) .
O7 P5 O11 C12 -148.86(12) .
N4 P5 O11 C12 107.24(13) .
S6 P5 O11 C12 -23.37(14) .
P5 O11 C12 C14 165.47(12) .
P5 O11 C12 C13 -72.22(17) .
N4 C3 N15 C54 -179.39(17) .
S2 C3 N15 C54 1.6(3) .
C58 C51 C54 C57 1.1(2) .
C63 C51 C54 C57 -178.87(16) .
C58 C51 C54 N15 -174.21(14) .
C63 C51 C54 N15 5.8(2) .
C3 N15 C54 C57 108.4(2) .
C3 N15 C54 C51 -76.2(2) .
C59 C55 C56 C52 0.0(3) .
C60 C52 C56 C55 179.54(17) .
C58 C52 C56 C55 -0.3(2) .
C51 C54 C57 C60 -0.6(3) .
N15 C54 C57 C60 174.86(15) .
C60 C52 C58 C51 -0.8(2) .
C56 C52 C58 C51 179.11(15) .
C60 C52 C58 C53 -179.22(16) .
C56 C52 C58 C53 0.7(2) .
C54 C51 C58 C52 -0.5(2) .
C63 C51 C58 C52 179.54(15) .
C54 C51 C58 C53 177.99(15) .
C63 C51 C58 C53 -2.0(2) .
C64 C53 C58 C52 -179.86(15) .
C59 C53 C58 C52 -0.7(2) .
C64 C53 C58 C51 1.7(2) .
C59 C53 C58 C51 -179.12(14) .
C64 C53 C59 C61 -0.7(2) .
C58 C53 C59 C61 -179.87(16) .
C64 C53 C59 C55 179.53(15) .
C58 C53 C59 C55 0.3(2) .
C56 C55 C59 C61 -179.79(17) .
C56 C55 C59 C53 0.0(2) .
C54 C57 C60 C52 -0.7(3) .
C58 C52 C60 C57 1.4(3) .
C56 C52 C60 C57 -178.50(16) .
C53 C59 C61 C66 0.1(3) .
C55 C59 C61 C66 179.91(17) .
C64 C62 C63 C51 0.5(3) .
C54 C51 C63 C62 -179.09(17) .
C58 C51 C63 C62 0.9(2) .
C59 C53 C64 C65 1.3(2) .
C58 C53 C64 C65 -179.55(16) .
C59 C53 C64 C62 -179.44(15) .
C58 C53 C64 C62 -0.2(2) .
C63 C62 C64 C65 178.40(17) .
C63 C62 C64 C53 -0.9(2) .
C53 C64 C65 C66 -1.3(3) .
C62 C64 C65 C66 179.44(17) .
C59 C61 C66 C65 -0.1(3) .
C64 C65 C66 C61 0.7(3) .
